data_7237610
loop_
_publ_author_name
'Khalid Baig, Moghal Zubair'
'Prusti, Banchhanidhi'
'Chakravarty, Manab'

_publ_section_title
;
 Monopyridyl-linked unsymmetrical anthracenyl \p-conjugate as a platform
 for acid-pen and base-eraser
;
_journal_issue 13
_journal_name_full 'Journal of Materials Chemistry C'
_journal_page_first 3735
_journal_paper_doi 10.1039/C8TC06338A
_journal_volume 7
_journal_year 2019
_chemical_formula_moiety 'Cl, C28 H22 N'
_chemical_formula_sum 'C28 H22 Cl N'
_chemical_formula_weight 407.91
_space_group_crystal_system triclinic
_space_group_IT_number 2
_space_group_name_Hall '-P 1'
_space_group_name_H-M_alt 'P -1'
_atom_sites_solution_hydrogens geom
_atom_sites_solution_primary dual
_audit_creation_date 2018-07-06
_audit_creation_method
;
Olex2 1.2
(compiled 2018.05.29 svn.r3508 for OlexSys, GUI svn.r5506)
;
_audit_update_record
;
2018-12-14 deposited with the CCDC.	2019-03-13 downloaded from the CCDC.
;
_cell_angle_alpha 88.896(4)
_cell_angle_beta 88.491(4)
_cell_angle_gamma 81.556(5)
_cell_formula_units_Z 2
_cell_length_a 6.0496(4)
_cell_length_b 7.4880(4)
_cell_length_c 23.2847(9)
_cell_measurement_reflns_used 5346
_cell_measurement_temperature 293(2)
_cell_measurement_theta_max 30.1440
_cell_measurement_theta_min 3.7920
_cell_volume 1042.86(10)
_computing_cell_refinement 'CrysAlisPro 1.171.39.20a (Rigaku OD, 2015)'
_computing_data_collection 'CrysAlisPro 1.171.39.20a (Rigaku OD, 2015)'
_computing_data_reduction 'CrysAlisPro 1.171.39.20a (Rigaku OD, 2015)'
_computing_molecular_graphics 'Olex2 (Dolomanov et al., 2009)'
_computing_publication_material 'Olex2 (Dolomanov et al., 2009)'
_computing_structure_refinement 'ShelXL (Sheldrick, 2015)'
_computing_structure_solution 'ShelXT (Sheldrick, 2015)'
_diffrn_ambient_temperature 293(2)
_diffrn_detector 'CCD plate'
_diffrn_measured_fraction_theta_full 0.998
_diffrn_measured_fraction_theta_max 0.888
_diffrn_measurement_details
;
List of Runs (angles in degrees, time in seconds):

  # Type    Start    End  Width  t~exp~   \w     \q     \k     \f   Frames
#--------------------------------------------------------------------------
  1  \w    -70.00 -14.00   0.50   20.00    --    0.00 -19.00  60.00  112
  2  \w    -87.00  23.00   0.50   20.00    --    0.00 -19.00 150.00  220
  3  \w    -18.00  89.00   0.50   20.00    --    0.00  37.00  90.00  214
  4  \w    -26.00  41.00   0.50   20.00    --    0.00  77.00   0.00  134
  5  \w     15.00  47.00   0.50   20.00    --    0.00  37.00 -30.00   64
;
_diffrn_measurement_device 'four-circle diffractometer'
_diffrn_measurement_device_type 'XtaLAB Pro: Kappa dual offset/far'
_diffrn_measurement_method '\w scans'
_diffrn_orient_matrix_type 'CrysAlisPro convention (1999,Acta A55,543-557)'
_diffrn_orient_matrix_UB_11 -0.0200022000
_diffrn_orient_matrix_UB_12 0.0140069000
_diffrn_orient_matrix_UB_13 -0.0297412000
_diffrn_orient_matrix_UB_21 0.0157510000
_diffrn_orient_matrix_UB_22 -0.0947402000
_diffrn_orient_matrix_UB_23 -0.0039708000
_diffrn_orient_matrix_UB_31 -0.1157996000
_diffrn_orient_matrix_UB_32 -0.0009478000
_diffrn_orient_matrix_UB_33 0.0053386000
_diffrn_radiation_monochromator graphite
_diffrn_radiation_probe x-ray
_diffrn_radiation_type MoK\a
_diffrn_radiation_wavelength 0.71073
_diffrn_reflns_av_R_equivalents 0.0271
_diffrn_reflns_av_unetI/netI 0.0314
_diffrn_reflns_Laue_measured_fraction_full 0.998
_diffrn_reflns_Laue_measured_fraction_max 0.888
_diffrn_reflns_limit_h_max 8
_diffrn_reflns_limit_h_min -7
_diffrn_reflns_limit_k_max 9
_diffrn_reflns_limit_k_min -10
_diffrn_reflns_limit_l_max 31
_diffrn_reflns_limit_l_min -31
_diffrn_reflns_number 14712
_diffrn_reflns_point_group_measured_fraction_full 0.998
_diffrn_reflns_point_group_measured_fraction_max 0.888
_diffrn_reflns_theta_full 25.242
_diffrn_reflns_theta_max 29.762
_diffrn_reflns_theta_min 3.284
_diffrn_source 'fine-focus sealed X-ray tube'
_diffrn_source_type 'Enhance (Mo) X-ray Source'
_exptl_absorpt_coefficient_mu 0.198
_exptl_absorpt_correction_T_max 1.00000
_exptl_absorpt_correction_T_min 0.82027
_exptl_absorpt_correction_type multi-scan
_exptl_absorpt_process_details
;
CrysAlisPro 1.171.39.20a (Rigaku Oxford Diffraction, 2015)
Empirical absorption correction using spherical harmonics,
 implemented in SCALE3 ABSPACK scaling algorithm.
;
_exptl_crystal_colour 'clear light colourless'
_exptl_crystal_colour_lustre clear
_exptl_crystal_colour_modifier light
_exptl_crystal_colour_primary colourless
_exptl_crystal_density_diffrn 1.299
_exptl_crystal_description needle
_exptl_crystal_F_000 428
_exptl_crystal_size_max 0.3
_exptl_crystal_size_mid 0.05
_exptl_crystal_size_min 0.05
_refine_diff_density_max 0.471
_refine_diff_density_min -0.287
_refine_diff_density_rms 0.057
_refine_ls_extinction_method none
_refine_ls_goodness_of_fit_ref 1.080
_refine_ls_hydrogen_treatment constr
_refine_ls_matrix_type full
_refine_ls_number_parameters 272
_refine_ls_number_reflns 5317
_refine_ls_number_restraints 0
_refine_ls_restrained_S_all 1.080
_refine_ls_R_factor_all 0.0450
_refine_ls_R_factor_gt 0.0385
_refine_ls_shift/su_max 0.001
_refine_ls_shift/su_mean 0.000
_refine_ls_structure_factor_coef Fsqd
_refine_ls_weighting_details 'w=1/[\s^2^(Fo^2^)+(0.1000P)^2^] where P=(Fo^2^+2Fc^2^)/3'
_refine_ls_weighting_scheme calc
_refine_ls_wR_factor_gt 0.1265
_refine_ls_wR_factor_ref 0.1327
_reflns_Friedel_coverage 0.000
_reflns_number_gt 4636
_reflns_number_total 5317
_reflns_threshold_expression 'I > 2\s(I)'
_cod_data_source_file c8tc06338a2.cif
_cod_data_source_block exp-298-at2p
_cod_database_code 7237610
_shelx_shelxl_version_number 2016/4
_shelx_space_group_comment
;
The symmetry employed for this shelxl refinement is uniquely defined
by the following loop, which should always be used as a source of
symmetry information in preference to the above space-group names.
They are only intended as comments.
;
_shelx_estimated_absorpt_t_max 0.990
_shelx_estimated_absorpt_t_min 0.943
_reflns_odcompleteness_completeness 99.79
_reflns_odcompleteness_iscentric 1
_reflns_odcompleteness_theta 26.32
_olex2_refinement_description
;
1. Fixed Uiso
 At 1.2 times of:
  All C(H) groups, All N(H) groups
 At 1.5 times of:
  All C(H,H,H) groups
2.a Aromatic/amide H refined with riding coordinates:
 N002(H002), C007(H007), C008(H008), C00A(H00A), C00E(H00E), C00F(H00F),
 C00G(H00G), C00H(H00H), C00I(H00I), C00J(H00J), C00K(H00K), C00L(H00L),
 C00M(H00M), C00N(H00N), C00O(H00O), C00P(H00P), C00R(H00R), C00S(H00S),
 C00T(H00T)
2.b Idealised Me refined as rotating group:
 C00U(H00B,H00C,H00D)
;
_olex2_submission_special_instructions 'No special instructions were received'
_oxdiff_exptl_absorpt_empirical_details
;
Empirical correction (ABSPACK) includes:
- Absorption correction using spherical harmonics
- Frame scaling
;
_oxdiff_exptl_absorpt_empirical_full_max 1.240
_oxdiff_exptl_absorpt_empirical_full_min 0.839

loop_
_space_group_symop_operation_xyz
'x, y, z'
'-x, -y, -z'

loop_
_atom_site_label
_atom_site_type_symbol
_atom_site_fract_x
_atom_site_fract_y
_atom_site_fract_z
_atom_site_U_iso_or_equiv
_atom_site_adp_type
_atom_site_occupancy
_atom_site_site_symmetry_order
_atom_site_calc_flag
_atom_site_refinement_flags_posn
Cl01 Cl 0.93397(5) 0.28638(4) 0.93798(2) 0.02110(11) Uani 1 1 d .
N002 N 0.63688(16) 0.01311(13) 0.91821(4) 0.0158(2) Uani 1 1 d .
H002 H 0.714241 0.100488 0.914699 0.019 Uiso 1 1 calc R
C003 C 0.63977(17) 0.42696(14) 0.73300(5) 0.0133(2) Uani 1 1 d .
C004 C 0.28392(18) 0.54537(14) 0.78001(5) 0.0131(2) Uani 1 1 d .
C005 C 0.48159(18) 0.41814(14) 0.77837(5) 0.0132(2) Uani 1 1 d .
C006 C 0.25154(17) 0.68804(14) 0.73710(5) 0.0132(2) Uani 1 1 d .
C007 C 0.53368(18) 0.27934(15) 0.82411(5) 0.0149(2) Uani 1 1 d .
H007 H 0.667731 0.277247 0.842941 0.018 Uiso 1 1 calc R
C008 C 0.11418(18) 0.53945(14) 0.82400(5) 0.0147(2) Uani 1 1 d .
H008 H 0.134731 0.450433 0.852560 0.018 Uiso 1 1 calc R
C009 C 0.45750(18) 0.01496(15) 0.88452(5) 0.0152(2) Uani 1 1 d .
C00A C 0.40344(18) 0.15632(15) 0.84063(5) 0.0157(2) Uani 1 1 d .
H00A H 0.267128 0.161234 0.822665 0.019 Uiso 1 1 calc R
C00B C 0.60188(18) 0.56403(14) 0.68901(5) 0.0135(2) Uani 1 1 d .
C00C C 0.38487(18) 0.84844(15) 0.64878(5) 0.0143(2) Uani 1 1 d .
C00D C 0.41141(18) 0.69768(14) 0.69226(5) 0.0132(2) Uani 1 1 d .
C00E C -0.07700(19) 0.66205(15) 0.82473(5) 0.0168(2) Uani 1 1 d .
H00E H -0.187894 0.652255 0.852555 0.020 Uiso 1 1 calc R
C00F C 0.99305(19) 0.30534(15) 0.68530(5) 0.0188(2) Uani 1 1 d .
H00F H 1.124609 0.223621 0.684527 0.023 Uiso 1 1 calc R
C00G C 0.6999(2) -0.11943(16) 0.95705(5) 0.0187(2) Uani 1 1 d .
H00G H 0.825727 -0.115230 0.978802 0.022 Uiso 1 1 calc R
C00H C 0.05305(18) 0.81894(15) 0.74149(5) 0.0161(2) Uani 1 1 d .
H00H H 0.033292 0.915391 0.715461 0.019 Uiso 1 1 calc R
C00I C 0.3296(2) -0.12481(16) 0.89201(5) 0.0190(2) Uani 1 1 d .
H00I H 0.203761 -0.126037 0.870027 0.023 Uiso 1 1 calc R
C00J C 0.76142(19) 0.56102(15) 0.64219(5) 0.0167(2) Uani 1 1 d .
H00J H 0.735667 0.645475 0.612413 0.020 Uiso 1 1 calc R
C00K C 0.84138(18) 0.29895(15) 0.72947(5) 0.0164(2) Uani 1 1 d .
H00K H 0.869017 0.209983 0.757864 0.020 Uiso 1 1 calc R
C00L C -0.10711(19) 0.80481(16) 0.78304(5) 0.0176(2) Uani 1 1 d .
H00L H -0.236609 0.888806 0.784139 0.021 Uiso 1 1 calc R
C00M C 0.2117(2) 0.87041(16) 0.60954(5) 0.0195(2) Uani 1 1 d .
H00M H 0.106858 0.791086 0.610700 0.023 Uiso 1 1 calc R
C00N C 0.9506(2) 0.43623(16) 0.64058(6) 0.0196(2) Uani 1 1 d .
H00N H 1.052225 0.437184 0.609938 0.024 Uiso 1 1 calc R
C00O C 0.53701(19) 0.97266(16) 0.64610(5) 0.0188(2) Uani 1 1 d .
H00O H 0.651622 0.962509 0.672343 0.023 Uiso 1 1 calc R
C00P C 0.5791(2) -0.26140(16) 0.96479(5) 0.0215(2) Uani 1 1 d .
H00P H 0.623344 -0.353948 0.991097 0.026 Uiso 1 1 calc R
C00Q C 0.3505(2) 1.13061(17) 0.56495(5) 0.0233(3) Uani 1 1 d .
C00R C 0.3893(2) -0.26242(16) 0.93219(6) 0.0221(3) Uani 1 1 d .
H00R H 0.302810 -0.354702 0.937264 0.027 Uiso 1 1 calc R
C00S C 0.5200(2) 1.11107(16) 0.60492(6) 0.0227(3) Uani 1 1 d .
H00S H 0.623388 1.191625 0.604094 0.027 Uiso 1 1 calc R
C00T C 0.1944(2) 1.01032(18) 0.56857(5) 0.0242(3) Uani 1 1 d .
H00T H 0.076694 1.023625 0.543202 0.029 Uiso 1 1 calc R
C00U C 0.3365(3) 1.2765(2) 0.51878(6) 0.0349(3) Uani 1 1 d .
H00B H 0.380300 1.383668 0.534178 0.052 Uiso 1 1 calc GR
H00C H 0.185825 1.302574 0.505742 0.052 Uiso 1 1 calc GR
H00D H 0.434658 1.235700 0.487112 0.052 Uiso 1 1 calc GR

loop_
_atom_site_aniso_label
_atom_site_aniso_U_11
_atom_site_aniso_U_22
_atom_site_aniso_U_33
_atom_site_aniso_U_23
_atom_site_aniso_U_13
_atom_site_aniso_U_12
Cl01 0.02334(17) 0.02226(17) 0.01891(17) 0.00722(11) -0.00365(11) -0.00776(11)
N002 0.0196(4) 0.0129(4) 0.0144(5) 0.0024(3) 0.0007(3) -0.0012(3)
C003 0.0159(5) 0.0102(5) 0.0139(5) 0.0010(4) -0.0014(4) -0.0022(4)
C004 0.0170(5) 0.0104(5) 0.0120(5) 0.0010(4) -0.0011(4) -0.0024(4)
C005 0.0171(5) 0.0104(5) 0.0121(5) 0.0022(4) -0.0021(4) -0.0023(4)
C006 0.0155(5) 0.0108(5) 0.0131(5) 0.0014(4) -0.0013(4) -0.0014(4)
C007 0.0173(5) 0.0127(5) 0.0139(5) 0.0021(4) -0.0016(4) 0.0002(4)
C008 0.0193(5) 0.0117(5) 0.0131(5) 0.0011(4) 0.0010(4) -0.0029(4)
C009 0.0190(5) 0.0118(5) 0.0135(5) 0.0008(4) 0.0006(4) 0.0013(4)
C00A 0.0187(5) 0.0119(5) 0.0160(5) 0.0029(4) -0.0020(4) -0.0006(4)
C00B 0.0166(5) 0.0104(5) 0.0136(5) 0.0007(4) -0.0005(4) -0.0026(4)
C00C 0.0167(5) 0.0114(5) 0.0141(5) 0.0022(4) 0.0018(4) -0.0004(4)
C00D 0.0162(5) 0.0099(5) 0.0138(5) 0.0020(4) -0.0017(4) -0.0027(4)
C00E 0.0181(5) 0.0149(5) 0.0175(5) -0.0016(4) 0.0032(4) -0.0026(4)
C00F 0.0162(5) 0.0131(5) 0.0259(6) -0.0002(4) 0.0021(4) 0.0012(4)
C00G 0.0243(5) 0.0166(5) 0.0135(5) 0.0026(4) -0.0012(4) 0.0023(4)
C00H 0.0179(5) 0.0127(5) 0.0167(5) 0.0020(4) -0.0014(4) 0.0006(4)
C00I 0.0241(5) 0.0151(5) 0.0180(6) 0.0030(4) -0.0013(4) -0.0035(4)
C00J 0.0209(5) 0.0121(5) 0.0168(5) 0.0021(4) 0.0029(4) -0.0020(4)
C00K 0.0176(5) 0.0118(5) 0.0191(5) 0.0023(4) -0.0009(4) 0.0000(4)
C00L 0.0169(5) 0.0152(5) 0.0196(6) 0.0004(4) 0.0001(4) 0.0014(4)
C00M 0.0244(6) 0.0171(5) 0.0175(6) 0.0023(4) -0.0046(4) -0.0049(4)
C00N 0.0208(5) 0.0144(5) 0.0232(6) -0.0003(4) 0.0067(4) -0.0019(4)
C00O 0.0166(5) 0.0149(5) 0.0246(6) 0.0047(4) -0.0005(4) -0.0017(4)
C00P 0.0326(6) 0.0142(5) 0.0162(6) 0.0048(4) 0.0012(5) 0.0006(4)
C00Q 0.0352(7) 0.0151(5) 0.0167(6) 0.0046(4) 0.0073(5) 0.0042(5)
C00R 0.0314(6) 0.0136(5) 0.0214(6) 0.0034(4) 0.0014(5) -0.0046(4)
C00S 0.0230(6) 0.0140(5) 0.0303(7) 0.0059(5) 0.0077(5) -0.0024(4)
C00T 0.0337(7) 0.0221(6) 0.0155(6) 0.0035(4) -0.0068(5) 0.0007(5)
C00U 0.0533(9) 0.0239(7) 0.0226(7) 0.0117(5) 0.0115(6) 0.0064(6)

loop_
_atom_type_symbol
_atom_type_description
_atom_type_scat_dispersion_real
_atom_type_scat_dispersion_imag
_atom_type_scat_source
C C 0.0033 0.0016 'International Tables Vol C Tables 4.2.6.8 and 6.1.1.4'
H H 0.0000 0.0000 'International Tables Vol C Tables 4.2.6.8 and 6.1.1.4'
Cl Cl 0.1484 0.1585 'International Tables Vol C Tables 4.2.6.8 and 6.1.1.4'
N N 0.0061 0.0033 'International Tables Vol C Tables 4.2.6.8 and 6.1.1.4'

loop_
_geom_angle_atom_site_label_1
_geom_angle_atom_site_label_2
_geom_angle_atom_site_label_3
_geom_angle
C009 N002 H002 118.5
C00G N002 H002 118.5
C00G N002 C009 123.05(10)
C005 C003 C00B 120.55(9)
C005 C003 C00K 121.13(10)
C00B C003 C00K 118.31(10)
C005 C004 C006 119.69(10)
C005 C004 C008 121.91(10)
C008 C004 C006 118.39(9)
C003 C005 C004 119.47(10)
C003 C005 C007 118.37(9)
C004 C005 C007 122.12(10)
C00D C006 C004 120.57(9)
C00D C006 C00H 121.31(10)
C00H C006 C004 118.11(10)
C005 C007 H007 117.3
C00A C007 C005 125.39(10)
C00A C007 H007 117.3
C004 C008 H008 119.3
C00E C008 C004 121.30(10)
C00E C008 H008 119.3
N002 C009 C00A 121.00(10)
N002 C009 C00I 117.76(10)
C00I C009 C00A 121.22(10)
C007 C00A C009 125.61(10)
C007 C00A H00A 117.2
C009 C00A H00A 117.2
C003 C00B C00J 118.36(10)
C00D C00B C003 120.18(10)
C00D C00B C00J 121.46(10)
C00M C00C C00D 122.09(10)
C00M C00C C00O 117.76(10)
C00O C00C C00D 120.15(10)
C006 C00D C00C 121.27(9)
C00B C00D C006 119.35(10)
C00B C00D C00C 119.37(9)
C008 C00E H00E 119.9
C008 C00E C00L 120.28(10)
C00L C00E H00E 119.9
C00K C00F H00F 119.9
C00K C00F C00N 120.21(10)
C00N C00F H00F 119.9
N002 C00G H00G 119.7
N002 C00G C00P 120.58(11)
C00P C00G H00G 119.7
C006 C00H H00H 119.3
C00L C00H C006 121.43(10)
C00L C00H H00H 119.3
C009 C00I H00I 119.8
C00R C00I C009 120.44(11)
C00R C00I H00I 119.8
C00B C00J H00J 119.4
C00N C00J C00B 121.20(11)
C00N C00J H00J 119.4
C003 C00K H00K 119.3
C00F C00K C003 121.34(10)
C00F C00K H00K 119.3
C00E C00L H00L 119.8
C00H C00L C00E 120.37(10)
C00H C00L H00L 119.8
C00C C00M H00M 119.6
C00T C00M C00C 120.70(11)
C00T C00M H00M 119.6
C00F C00N H00N 119.8
C00J C00N C00F 120.48(11)
C00J C00N H00N 119.8
C00C C00O H00O 119.3
C00S C00O C00C 121.31(11)
C00S C00O H00O 119.3
C00G C00P H00P 120.8
C00G C00P C00R 118.36(11)
C00R C00P H00P 120.8
C00S C00Q C00T 117.91(11)
C00S C00Q C00U 121.11(13)
C00T C00Q C00U 120.98(13)
C00I C00R C00P 119.77(11)
C00I C00R H00R 120.1
C00P C00R H00R 120.1
C00O C00S C00Q 120.96(11)
C00O C00S H00S 119.5
C00Q C00S H00S 119.5
C00M C00T H00T 119.3
C00Q C00T C00M 121.31(12)
C00Q C00T H00T 119.3
C00Q C00U H00B 109.5
C00Q C00U H00C 109.5
C00Q C00U H00D 109.5
H00B C00U H00C 109.5
H00B C00U H00D 109.5
H00C C00U H00D 109.5

loop_
_geom_bond_atom_site_label_1
_geom_bond_atom_site_label_2
_geom_bond_distance
N002 H002 0.8600
N002 C009 1.3540(15)
N002 C00G 1.3493(14)
C003 C005 1.4138(15)
C003 C00B 1.4346(15)
C003 C00K 1.4379(15)
C004 C005 1.4155(15)
C004 C006 1.4441(14)
C004 C008 1.4359(15)
C005 C007 1.4807(14)
C006 C00D 1.4124(15)
C006 C00H 1.4370(15)
C007 H007 0.9300
C007 C00A 1.3420(16)
C008 H008 0.9300
C008 C00E 1.3670(15)
C009 C00A 1.4650(15)
C009 C00I 1.3956(16)
C00A H00A 0.9300
C00B C00D 1.4123(15)
C00B C00J 1.4351(16)
C00C C00D 1.4955(14)
C00C C00M 1.3977(16)
C00C C00O 1.4009(15)
C00E H00E 0.9300
C00E C00L 1.4250(16)
C00F H00F 0.9300
C00F C00K 1.3650(17)
C00F C00N 1.4183(17)
C00G H00G 0.9300
C00G C00P 1.3822(18)
C00H H00H 0.9300
C00H C00L 1.3647(17)
C00I H00I 0.9300
C00I C00R 1.3924(16)
C00J H00J 0.9300
C00J C00N 1.3673(16)
C00K H00K 0.9300
C00L H00L 0.9300
C00M H00M 0.9300
C00M C00T 1.3975(17)
C00N H00N 0.9300
C00O H00O 0.9300
C00O C00S 1.3927(16)
C00P H00P 0.9300
C00P C00R 1.3941(19)
C00Q C00S 1.393(2)
C00Q C00T 1.3972(19)
C00Q C00U 1.5128(17)
C00R H00R 0.9300
C00S H00S 0.9300
C00T H00T 0.9300
C00U H00B 0.9600
C00U H00C 0.9600
C00U H00D 0.9600
